data_4000949
loop_
_publ_author_name
'Ling, Chris D.'
'Avdeev, Maxim'
'Kharton, Vladislav V.'
'Yaremchenko, Aleksey A.'
'Macquart, Ren\'e B.'
'Hoelzel, Markus'

_publ_section_title
;
 Structures, Phase Transitions, Hydration, and Ionic Conductivity of
 Ba4Ta2O9
;
_journal_issue 2
_journal_name_full 'Chemistry of Materials'
_journal_page_first 532
_journal_paper_doi 10.1021/cm903170t
_journal_volume 22
_journal_year 2010
_chemical_formula_sum 'Ba4 O9 Ta2'
_chemical_formula_weight 1055.21
_chemical_name_systematic ' ?'
_space_group_IT_number 176
_symmetry_cell_setting hexagonal
_symmetry_space_group_name_Hall '-P 6c'
_symmetry_space_group_name_H-M 'P 63/m'
_cell_angle_alpha 90.0
_cell_angle_beta 90.0
_cell_angle_gamma 120.0
_cell_formula_units_Z 2
_cell_length_a 6.18852(23)
_cell_length_b 6.18852
_cell_length_c 16.1277(9)
_cell_volume 534.91(4)
_pd_block_id 2009-08-28T00:09|G_BA4TA2O9_1270K_phase1|Chris_Ling||
_pd_phase_name 'from /Users/Chris/Desktop/g-Ba4Ta2O9_1000K/G-BA4TA2O9 RT P63m.EXP'
_cod_data_source_file cm903170t_si_002.cif
_cod_data_source_block G_BA4TA2O9_1270K_phase_1
_cod_depositor_comments
;
The following automatic conversions were performed:

'_geom_bond_publ_flag' value 'N' changed to 'n' according to
/home/saulius/struct/CIF-dictionaries/cif_core.dic dictionary named
'cif_core.dic' version 2.4.2 from 2011-04-26 (83
times).

'_geom_angle_publ_flag' value 'N' changed to 'n' according
to /home/saulius/struct/CIF-dictionaries/cif_core.dic dictionary
named 'cif_core.dic' version 2.4.2 from 2011-04-26 (399 times).

Automatic conversion script
Id: cif_fix_values 1715 2011-07-08 13:25:40Z adriana 
;
_cod_original_cell_volume 534.91(6)
_cod_original_sg_symbol_H-M P63/m
_cod_database_code 4000949

loop_
_symmetry_equiv_pos_site_id
_symmetry_equiv_pos_as_xyz
1 +x,+y,+z
2 x-y,+x,+z+1/2
3 -y,x-y,+z
4 -x,-y,+z+1/2
5 y-x,-x,+z
6 +y,y-x,+z+1/2
-1 -x,-y,-z
-2 y-x,-x,-z+1/2
-3 +y,y-x,-z
-4 +x,+y,-z+1/2
-5 x-y,+x,-z
-6 -y,x-y,-z+1/2

loop_
_atom_site_aniso_label
_atom_site_aniso_U_11
_atom_site_aniso_U_12
_atom_site_aniso_U_13
_atom_site_aniso_U_22
_atom_site_aniso_U_23
_atom_site_aniso_U_33
Ba1 0.0697(27) 0.0349(13) 0.0 0.0697(27) 0.0 0.061(4)
Ba2 0.0680(22) 0.0340(11) 0.0 0.0680(22) 0.0 0.171(6)
Ba3 0.0683(27) 0.0341(13) 0.0 0.0683(27) 0.0 0.041(4)
Ta1 0.0400(10) 0.0200(5) 0.0 0.0400(10) 0.0 0.0653(23)
O1 0.089(5) 0.025(4) 0.0 0.0424(23) 0.0 0.117(4)
O2 0.163(5) 0.0569(33) 0.028(4) 0.0894(24) 0.0573(24) 0.1449(32)

loop_
_atom_site_type_symbol
_atom_site_label
_atom_site_fract_x
_atom_site_fract_y
_atom_site_fract_z
_atom_site_occupancy
_atom_site_thermal_displace_type
_atom_site_U_iso_or_equiv
_atom_site_symmetry_multiplicity
Ba Ba1 0.0 0.0 0.25 1.0 Uani 0.0667 2
Ba Ba2 0.3333 0.66667 0.1193(4) 1.0 Uani 0.10235 4
Ba Ba3 0.0 0.0 0.0 1.0 Uani 0.05931 2
Ta Ta1 0.33333 0.66667 0.84260(19) 1.0 Uani 0.04842 4
O- O1 0.5433(14) 0.0459(7) 0.25 1.0 Uani 0.08635 6
O- O2 0.7831(10) 0.6389(6) 0.10452(24) 1.0 Uani 0.13518 12

loop_
_atom_type_symbol
_atom_type_number_in_cell
Ba 8.0
Ta 4.0
O- 18.0

loop_
_geom_angle_atom_site_label_1
_geom_angle_atom_site_label_2
_geom_angle_atom_site_label_3
_geom_angle
_geom_angle_site_symmetry_1
_geom_angle_site_symmetry_3
_geom_angle_publ_flag
Ba2 Ba1 Ba2 96.48(10) 1_445 1_545 n
Ba2 Ba1 Ba2 96.47(10) 1_445 1_555 n
Ba2 Ba1 Ba2 61.07(15) 1_445 -2_455 n
Ba2 Ba1 Ba2 128.99(4) 1_445 -2_555 n
Ba2 Ba1 Ba2 128.98(4) 1_445 -2_565 n
Ba2 Ba1 Ba3 59.47(8) 1_445 1_555 n
Ba2 Ba1 Ba3 120.54(8) 1_445 2_555 n
Ba2 Ba1 O1 44.94(6) 1_445 1_455 n
Ba2 Ba1 O1 85.93(7) 1_445 3_545 n
Ba2 Ba1 O1 141.16(8) 1_445 5_665 n
Ba2 Ba1 O2 44.01(13) 1_445 1_445 n
Ba2 Ba1 O2 98.96(9) 1_445 3_655 n
Ba2 Ba1 O2 52.47(11) 1_445 5_565 n
Ba2 Ba1 O2 99.94(11) 1_445 -2_566 n
Ba2 Ba1 O2 93.59(11) 1_445 -4_446 n
Ba2 Ba1 O2 159.63(10) 1_445 -6_656 n
Ba2 Ba1 Ba2 96.48(10) 1_545 1_555 n
Ba2 Ba1 Ba2 128.98(4) 1_545 -2_455 n
Ba2 Ba1 Ba2 61.07(15) 1_545 -2_555 n
Ba2 Ba1 Ba2 128.98(4) 1_545 -2_565 n
Ba2 Ba1 Ba3 59.46(8) 1_545 1_555 n
Ba2 Ba1 Ba3 120.54(8) 1_545 2_555 n
Ba2 Ba1 O1 141.16(8) 1_545 1_455 n
Ba2 Ba1 O1 44.94(6) 1_545 3_545 n
Ba2 Ba1 O1 85.92(7) 1_545 5_665 n
Ba2 Ba1 O2 52.47(11) 1_545 1_445 n
Ba2 Ba1 O2 44.01(13) 1_545 3_655 n
Ba2 Ba1 O2 98.96(9) 1_545 5_565 n
Ba2 Ba1 O2 159.63(10) 1_545 -2_566 n
Ba2 Ba1 O2 99.94(11) 1_545 -4_446 n
Ba2 Ba1 O2 93.59(11) 1_545 -6_656 n
Ba2 Ba1 Ba2 128.98(4) 1_555 -2_455 n
Ba2 Ba1 Ba2 128.98(4) 1_555 -2_555 n
Ba2 Ba1 Ba2 61.07(15) 1_555 -2_565 n
Ba2 Ba1 Ba3 59.46(8) 1_555 1_555 n
Ba2 Ba1 Ba3 120.54(8) 1_555 2_555 n
Ba2 Ba1 O1 85.92(7) 1_555 1_455 n
Ba2 Ba1 O1 141.16(8) 1_555 3_545 n
Ba2 Ba1 O1 44.94(6) 1_555 5_665 n
Ba2 Ba1 O2 98.96(9) 1_555 1_445 n
Ba2 Ba1 O2 52.48(11) 1_555 3_655 n
Ba2 Ba1 O2 44.01(13) 1_555 5_565 n
Ba2 Ba1 O2 93.58(11) 1_555 -2_566 n
Ba2 Ba1 O2 159.63(10) 1_555 -4_446 n
Ba2 Ba1 O2 99.94(11) 1_555 -6_656 n
Ba2 Ba1 Ba2 96.48(10) -2_455 -2_555 n
Ba2 Ba1 Ba2 96.48(10) -2_455 -2_565 n
Ba2 Ba1 Ba3 120.54(8) -2_455 1_555 n
Ba2 Ba1 Ba3 59.46(8) -2_455 2_555 n
Ba2 Ba1 O1 44.94(6) -2_456 1_455 n
Ba2 Ba1 O1 85.92(7) -2_456 3_545 n
Ba2 Ba1 O1 141.16(8) -2_456 5_665 n
Ba2 Ba1 O2 93.59(11) -2_456 1_445 n
Ba2 Ba1 O2 159.63(10) -2_456 3_655 n
Ba2 Ba1 O2 99.94(11) -2_456 5_565 n
Ba2 Ba1 O2 52.47(11) -2_456 -2_566 n
Ba2 Ba1 O2 44.01(13) -2_456 -4_446 n
Ba2 Ba1 O2 98.96(9) -2_456 -6_656 n
Ba2 Ba1 Ba2 96.47(10) -2_555 -2_565 n
Ba2 Ba1 Ba3 120.54(8) -2_555 1_555 n
Ba2 Ba1 Ba3 59.46(8) -2_555 2_555 n
Ba2 Ba1 O1 141.16(8) -2_556 1_455 n
Ba2 Ba1 O1 44.94(6) -2_556 3_545 n
Ba2 Ba1 O1 85.92(7) -2_556 5_665 n
Ba2 Ba1 O2 99.94(11) -2_556 1_445 n
Ba2 Ba1 O2 93.58(11) -2_556 3_655 n
Ba2 Ba1 O2 159.63(10) -2_556 5_565 n
Ba2 Ba1 O2 98.96(9) -2_556 -2_566 n
Ba2 Ba1 O2 52.48(11) -2_556 -4_446 n
Ba2 Ba1 O2 44.01(13) -2_556 -6_656 n
Ba2 Ba1 Ba3 120.54(8) -2_565 1_555 n
Ba2 Ba1 Ba3 59.47(8) -2_565 2_555 n
Ba2 Ba1 O1 85.93(7) -2_566 1_455 n
Ba2 Ba1 O1 141.16(8) -2_566 3_545 n
Ba2 Ba1 O1 44.94(6) -2_566 5_665 n
Ba2 Ba1 O2 159.63(10) -2_566 1_445 n
Ba2 Ba1 O2 99.94(11) -2_566 3_655 n
Ba2 Ba1 O2 93.59(11) -2_566 5_565 n
Ba2 Ba1 O2 44.01(13) -2_566 -2_566 n
Ba2 Ba1 O2 98.96(9) -2_566 -4_446 n
Ba2 Ba1 O2 52.47(11) -2_566 -6_656 n
Ba3 Ba1 Ba3 180.0 1_555 2_555 n
Ba3 Ba1 O1 90.0 1_555 1_455 n
Ba3 Ba1 O1 90.0 1_555 3_545 n
Ba3 Ba1 O1 90.0 1_555 5_665 n
Ba3 Ba1 O2 39.71(7) 1_555 1_445 n
Ba3 Ba1 O2 39.71(7) 1_555 3_655 n
Ba3 Ba1 O2 39.71(7) 1_555 5_565 n
Ba3 Ba1 O2 140.29(7) 1_555 -2_566 n
Ba3 Ba1 O2 140.29(7) 1_555 -4_446 n
Ba3 Ba1 O2 140.29(7) 1_555 -6_656 n
Ba3 Ba1 O1 90.0 2_555 1_455 n
Ba3 Ba1 O1 90.0 2_555 3_545 n
Ba3 Ba1 O1 90.0 2_555 5_665 n
Ba3 Ba1 O2 140.29(7) 2_555 1_445 n
Ba3 Ba1 O2 140.29(7) 2_555 3_655 n
Ba3 Ba1 O2 140.29(7) 2_555 5_565 n
Ba3 Ba1 O2 39.71(7) 2_555 -2_566 n
Ba3 Ba1 O2 39.71(7) 2_555 -4_446 n
Ba3 Ba1 O2 39.71(7) 2_555 -6_656 n
O1 Ba1 O1 120.0 1_455 3_545 n
O1 Ba1 O1 120.0 1_455 5_665 n
O1 Ba1 O2 88.79(13) 1_455 1_445 n
O1 Ba1 O2 124.30(11) 1_455 3_655 n
O1 Ba1 O2 57.15(8) 1_455 5_565 n
O1 Ba1 O2 57.15(8) 1_455 -2_566 n
O1 Ba1 O2 88.79(13) 1_455 -4_446 n
O1 Ba1 O2 124.30(11) 1_455 -6_656 n
O1 Ba1 O1 120.0 3_545 5_665 n
O1 Ba1 O2 57.15(8) 3_545 1_445 n
O1 Ba1 O2 88.79(13) 3_545 3_655 n
O1 Ba1 O2 124.30(11) 3_545 5_565 n
O1 Ba1 O2 124.30(11) 3_545 -2_566 n
O1 Ba1 O2 57.15(8) 3_545 -4_446 n
O1 Ba1 O2 88.79(13) 3_545 -6_656 n
O1 Ba1 O2 124.30(11) 5_665 1_445 n
O1 Ba1 O2 57.15(8) 5_665 3_655 n
O1 Ba1 O2 88.79(13) 5_665 5_565 n
O1 Ba1 O2 88.79(13) 5_665 -2_566 n
O1 Ba1 O2 124.30(11) 5_665 -4_446 n
O1 Ba1 O2 57.15(8) 5_665 -6_656 n
O2 Ba1 O2 67.18(11) 1_445 3_655 n
O2 Ba1 O2 67.18(11) 1_445 5_565 n
O2 Ba1 O2 142.74(5) 1_445 -2_566 n
O2 Ba1 O2 100.58(13) 1_445 -4_446 n
O2 Ba1 O2 142.74(5) 1_445 -6_656 n
O2 Ba1 O2 67.18(11) 3_655 5_565 n
O2 Ba1 O2 142.74(5) 3_655 -2_566 n
O2 Ba1 O2 142.74(5) 3_655 -4_446 n
O2 Ba1 O2 100.58(13) 3_655 -6_656 n
O2 Ba1 O2 100.58(13) 5_565 -2_566 n
O2 Ba1 O2 142.74(5) 5_565 -4_446 n
O2 Ba1 O2 142.74(5) 5_565 -6_656 n
O2 Ba1 O2 67.18(11) -2_566 -4_446 n
O2 Ba1 O2 67.18(11) -2_566 -6_656 n
O2 Ba1 O2 67.18(11) -4_446 -6_656 n
Ba1 Ba2 Ba1 96.48(10) 1_555 1_565 n
Ba1 Ba2 Ba1 96.47(10) 1_555 1_665 n
Ba1 Ba2 Ba2 59.47(8) 1_555 -2_565 n
Ba1 Ba2 Ba3 58.841(5) 1_555 1_555 n
Ba1 Ba2 Ba3 128.327(7) 1_555 1_565 n
Ba1 Ba2 Ba3 128.317(7) 1_555 1_665 n
Ba1 Ba2 Ta1 59.30(4) 1_555 -1_566 n
Ba1 Ba2 Ta1 59.30(4) 1_555 -1_666 n
Ba1 Ba2 Ta1 139.71(18) 1_555 -1_676 n
Ba1 Ba2 O1 103.41(18) 1_555 1_565 n
Ba1 Ba2 O1 50.80(18) 1_555 3_555 n
Ba1 Ba2 O1 45.89(16) 1_555 5_665 n
Ba1 Ba2 O2 89.86(9) 1_555 1_555 n
Ba1 Ba2 O2 143.77(16) 1_555 3_665 n
Ba1 Ba2 O2 47.31(9) 1_555 5_565 n
Ba1 Ba2 Ba1 96.48(10) 1_565 1_665 n
Ba1 Ba2 Ba2 59.47(8) 1_565 -2_565 n
Ba1 Ba2 Ba3 128.326(7) 1_565 1_555 n
Ba1 Ba2 Ba3 58.844(5) 1_565 1_565 n
Ba1 Ba2 Ba3 128.322(7) 1_565 1_665 n
Ba1 Ba2 Ta1 59.30(4) 1_565 -1_566 n
Ba1 Ba2 Ta1 139.71(18) 1_565 -1_666 n
Ba1 Ba2 Ta1 59.30(4) 1_565 -1_676 n
Ba1 Ba2 O1 50.80(18) 1_565 1_565 n
Ba1 Ba2 O1 45.89(16) 1_565 3_555 n
Ba1 Ba2 O1 103.41(18) 1_565 5_665 n
Ba1 Ba2 O2 143.77(16) 1_565 1_555 n
Ba1 Ba2 O2 47.31(9) 1_565 3_665 n
Ba1 Ba2 O2 89.86(9) 1_565 5_565 n
Ba1 Ba2 Ba2 59.46(8) 1_665 -2_565 n
Ba1 Ba2 Ba3 128.317(7) 1_665 1_555 n
Ba1 Ba2 Ba3 128.322(7) 1_665 1_565 n
Ba1 Ba2 Ba3 58.839(5) 1_665 1_665 n
Ba1 Ba2 Ta1 139.71(18) 1_665 -1_566 n
Ba1 Ba2 Ta1 59.30(4) 1_665 -1_666 n
Ba1 Ba2 Ta1 59.30(4) 1_665 -1_676 n
Ba1 Ba2 O1 45.88(16) 1_665 1_565 n
Ba1 Ba2 O1 103.41(18) 1_665 3_555 n
Ba1 Ba2 O1 50.80(18) 1_665 5_665 n
Ba1 Ba2 O2 47.31(9) 1_665 1_555 n
Ba1 Ba2 O2 89.86(9) 1_665 3_665 n
Ba1 Ba2 O2 143.77(16) 1_665 5_565 n
Ba2 Ba2 Ba3 118.31(8) -2_565 1_555 n
Ba2 Ba2 Ba3 118.31(8) -2_565 1_565 n
Ba2 Ba2 Ba3 118.30(8) -2_565 1_665 n
Ba2 Ba2 Ta1 80.25(11) -2_566 -1_566 n
Ba2 Ba2 Ta1 80.24(11) -2_566 -1_666 n
Ba2 Ba2 Ta1 80.24(11) -2_566 -1_676 n
Ba2 Ba2 O1 44.01(11) -2_566 1_565 n
Ba2 Ba2 O1 44.01(11) -2_566 3_555 n
Ba2 Ba2 O1 44.01(11) -2_566 5_665 n
Ba2 Ba2 O2 94.74(15) -2_566 1_555 n
Ba2 Ba2 O2 94.75(15) -2_566 3_665 n
Ba2 Ba2 O2 94.75(15) -2_566 5_565 n
Ba3 Ba2 Ba3 99.37(10) 1_555 1_565 n
Ba3 Ba2 Ba3 99.36(10) 1_555 1_665 n
Ba3 Ba2 Ta1 69.30(4) 1_555 -1_566 n
Ba3 Ba2 Ta1 69.30(4) 1_555 -1_666 n
Ba3 Ba2 Ta1 161.45(18) 1_555 -1_676 n
Ba3 Ba2 O1 162.10(18) 1_555 1_565 n
Ba3 Ba2 O1 93.93(13) 1_555 3_555 n
Ba3 Ba2 O1 90.17(13) 1_555 5_665 n
Ba3 Ba2 O2 85.14(9) 1_555 1_555 n
Ba3 Ba2 O2 137.93(18) 1_555 3_665 n
Ba3 Ba2 O2 39.16(8) 1_555 5_565 n
Ba3 Ba2 Ba3 99.37(10) 1_565 1_665 n
Ba3 Ba2 Ta1 69.30(4) 1_565 -1_566 n
Ba3 Ba2 Ta1 161.45(18) 1_565 -1_666 n
Ba3 Ba2 Ta1 69.30(4) 1_565 -1_676 n
Ba3 Ba2 O1 93.93(13) 1_565 1_565 n
Ba3 Ba2 O1 90.18(13) 1_565 3_555 n
Ba3 Ba2 O1 162.10(18) 1_565 5_665 n
Ba3 Ba2 O2 137.93(18) 1_565 1_555 n
Ba3 Ba2 O2 39.17(8) 1_565 3_665 n
Ba3 Ba2 O2 85.14(9) 1_565 5_565 n
Ba3 Ba2 Ta1 161.45(18) 1_665 -1_566 n
Ba3 Ba2 Ta1 69.29(4) 1_665 -1_666 n
Ba3 Ba2 Ta1 69.30(4) 1_665 -1_676 n
Ba3 Ba2 O1 90.17(13) 1_665 1_565 n
Ba3 Ba2 O1 162.10(18) 1_665 3_555 n
Ba3 Ba2 O1 93.92(13) 1_665 5_665 n
Ba3 Ba2 O2 39.16(8) 1_665 1_555 n
Ba3 Ba2 O2 85.14(9) 1_665 3_665 n
Ba3 Ba2 O2 137.93(18) 1_665 5_565 n
Ta1 Ba2 Ta1 117.19(6) -1_566 -1_666 n
Ta1 Ba2 Ta1 117.20(6) -1_566 -1_676 n
Ta1 Ba2 O1 104.87(21) -1_566 1_565 n
Ta1 Ba2 O1 36.36(7) -1_566 3_555 n
Ta1 Ba2 O1 100.56(17) -1_566 5_665 n
Ta1 Ba2 O2 146.93(8) -1_566 1_555 n
Ta1 Ba2 O2 93.73(7) -1_566 3_665 n
Ta1 Ba2 O2 30.59(7) -1_566 5_565 n
Ta1 Ba2 Ta1 117.18(6) -1_666 -1_676 n
Ta1 Ba2 O1 100.55(17) -1_666 1_565 n
Ta1 Ba2 O1 104.86(21) -1_666 3_555 n
Ta1 Ba2 O1 36.36(7) -1_666 5_665 n
Ta1 Ba2 O2 30.58(7) -1_666 1_555 n
Ta1 Ba2 O2 146.92(8) -1_666 3_665 n
Ta1 Ba2 O2 93.72(7) -1_666 5_565 n
Ta1 Ba2 O1 36.36(7) -1_676 1_565 n
Ta1 Ba2 O1 100.56(17) -1_676 3_555 n
Ta1 Ba2 O1 104.86(21) -1_676 5_665 n
Ta1 Ba2 O2 93.72(7) -1_676 1_555 n
Ta1 Ba2 O2 30.59(7) -1_676 3_665 n
Ta1 Ba2 O2 146.94(8) -1_676 5_565 n
O1 Ba2 O1 73.99(18) 1_565 3_555 n
O1 Ba2 O1 73.98(18) 1_565 5_665 n
O1 Ba2 O2 93.01(19) 1_565 1_555 n
O1 Ba2 O2 57.55(13) 1_565 3_665 n
O1 Ba2 O2 131.50(25) 1_565 5_565 n
O1 Ba2 O1 73.99(18) 3_555 5_665 n
O1 Ba2 O2 131.50(25) 3_555 1_555 n
O1 Ba2 O2 93.02(19) 3_555 3_665 n
O1 Ba2 O2 57.55(13) 3_555 5_565 n
O1 Ba2 O2 57.54(13) 5_665 1_555 n
O1 Ba2 O2 131.50(25) 5_665 3_665 n
O1 Ba2 O2 93.01(19) 5_665 5_565 n
O2 Ba2 O2 119.32(4) 1_555 3_665 n
O2 Ba2 O2 119.32(4) 1_555 5_565 n
O2 Ba2 O2 119.33(4) 3_665 5_565 n
Ba1 Ba3 Ba1 180.0 1_555 2_554 n
Ba1 Ba3 Ba2 61.70(8) 1_555 1_445 n
Ba1 Ba3 Ba2 61.69(8) 1_555 1_545 n
Ba1 Ba3 Ba2 61.69(8) 1_555 1_555 n
Ba1 Ba3 Ba2 118.31(8) 1_555 -1_555 n
Ba1 Ba3 Ba2 118.31(8) 1_555 -1_565 n
Ba1 Ba3 Ba2 118.30(8) 1_555 -1_665 n
Ba1 Ba3 O2 49.14(8) 1_555 1_445 n
Ba1 Ba3 O2 49.14(8) 1_555 3_655 n
Ba1 Ba3 O2 49.14(8) 1_555 5_565 n
Ba1 Ba3 O2 130.86(8) 1_555 -1_665 n
Ba1 Ba3 O2 130.86(8) 1_555 -3_455 n
Ba1 Ba3 O2 130.86(8) 1_555 -5_545 n
Ba1 Ba3 Ba2 118.30(8) 2_554 1_445 n
Ba1 Ba3 Ba2 118.31(8) 2_554 1_545 n
Ba1 Ba3 Ba2 118.31(8) 2_554 1_555 n
Ba1 Ba3 Ba2 61.69(8) 2_554 -1_555 n
Ba1 Ba3 Ba2 61.69(8) 2_554 -1_565 n
Ba1 Ba3 Ba2 61.70(8) 2_554 -1_665 n
Ba1 Ba3 O2 130.86(8) 2_554 1_445 n
Ba1 Ba3 O2 130.86(8) 2_554 3_655 n
Ba1 Ba3 O2 130.86(8) 2_554 5_565 n
Ba1 Ba3 O2 49.14(8) 2_554 -1_665 n
Ba1 Ba3 O2 49.14(8) 2_554 -3_455 n
Ba1 Ba3 O2 49.14(8) 2_554 -5_545 n
Ba2 Ba3 Ba2 99.37(10) 1_445 1_545 n
Ba2 Ba3 Ba2 99.36(10) 1_445 1_555 n
Ba2 Ba3 Ba2 80.64(10) 1_445 -1_555 n
Ba2 Ba3 Ba2 80.63(10) 1_445 -1_565 n
Ba2 Ba3 Ba2 180.0 1_445 -1_665 n
Ba2 Ba3 O2 44.97(13) 1_445 1_445 n
Ba2 Ba3 O2 110.56(12) 1_445 3_655 n
Ba2 Ba3 O2 54.95(14) 1_445 5_565 n
Ba2 Ba3 O2 135.03(13) 1_445 -1_665 n
Ba2 Ba3 O2 69.44(12) 1_445 -3_455 n
Ba2 Ba3 O2 125.05(14) 1_445 -5_545 n
Ba2 Ba3 Ba2 99.37(10) 1_545 1_555 n
Ba2 Ba3 Ba2 80.63(10) 1_545 -1_555 n
Ba2 Ba3 Ba2 180.0 1_545 -1_565 n
Ba2 Ba3 Ba2 80.63(10) 1_545 -1_665 n
Ba2 Ba3 O2 54.95(14) 1_545 1_445 n
Ba2 Ba3 O2 44.97(13) 1_545 3_655 n
Ba2 Ba3 O2 110.56(12) 1_545 5_565 n
Ba2 Ba3 O2 125.05(14) 1_545 -1_665 n
Ba2 Ba3 O2 135.03(13) 1_545 -3_455 n
Ba2 Ba3 O2 69.44(12) 1_545 -5_545 n
Ba2 Ba3 Ba2 179.9604 1_555 -1_555 n
Ba2 Ba3 Ba2 80.63(10) 1_555 -1_565 n
Ba2 Ba3 Ba2 80.64(10) 1_555 -1_665 n
Ba2 Ba3 O2 110.56(12) 1_555 1_445 n
Ba2 Ba3 O2 54.95(14) 1_555 3_655 n
Ba2 Ba3 O2 44.96(13) 1_555 5_565 n
Ba2 Ba3 O2 69.44(12) 1_555 -1_665 n
Ba2 Ba3 O2 125.05(14) 1_555 -3_455 n
Ba2 Ba3 O2 135.04(13) 1_555 -5_545 n
Ba2 Ba3 Ba2 99.37(10) -1_555 -1_565 n
Ba2 Ba3 Ba2 99.36(10) -1_555 -1_665 n
Ba2 Ba3 O2 69.44(12) -1_555 1_445 n
Ba2 Ba3 O2 125.05(14) -1_555 3_655 n
Ba2 Ba3 O2 135.04(13) -1_555 5_565 n
Ba2 Ba3 O2 110.56(12) -1_555 -1_665 n
Ba2 Ba3 O2 54.95(14) -1_555 -3_455 n
Ba2 Ba3 O2 44.96(13) -1_555 -5_545 n
Ba2 Ba3 Ba2 99.37(10) -1_565 -1_665 n
Ba2 Ba3 O2 125.05(14) -1_565 1_445 n
Ba2 Ba3 O2 135.03(13) -1_565 3_655 n
Ba2 Ba3 O2 69.44(12) -1_565 5_565 n
Ba2 Ba3 O2 54.95(14) -1_565 -1_665 n
Ba2 Ba3 O2 44.97(13) -1_565 -3_455 n
Ba2 Ba3 O2 110.56(12) -1_565 -5_545 n
Ba2 Ba3 O2 135.03(13) -1_665 1_445 n
Ba2 Ba3 O2 69.44(12) -1_665 3_655 n
Ba2 Ba3 O2 125.05(14) -1_665 5_565 n
Ba2 Ba3 O2 44.97(13) -1_665 -1_665 n
Ba2 Ba3 O2 110.56(12) -1_665 -3_455 n
Ba2 Ba3 O2 54.95(14) -1_665 -5_545 n
O2 Ba3 O2 81.83(13) 1_445 3_655 n
O2 Ba3 O2 81.83(13) 1_445 5_565 n
O2 Ba3 O2 180.0 1_445 -1_665 n
O2 Ba3 O2 98.17(13) 1_445 -3_455 n
O2 Ba3 O2 98.17(13) 1_445 -5_545 n
O2 Ba3 O2 81.83(13) 3_655 5_565 n
O2 Ba3 O2 98.17(13) 3_655 -1_665 n
O2 Ba3 O2 179.972 3_655 -3_455 n
O2 Ba3 O2 98.17(13) 3_655 -5_545 n
O2 Ba3 O2 98.17(13) 5_565 -1_665 n
O2 Ba3 O2 98.17(13) 5_565 -3_455 n
O2 Ba3 O2 179.972 5_565 -5_545 n
O2 Ba3 O2 81.83(13) -1_665 -3_455 n
O2 Ba3 O2 81.83(13) -1_665 -5_545 n
O2 Ba3 O2 81.83(13) -3_455 -5_545 n
Ba2 Ta1 Ba2 117.19(6) -1_566 -1_666 n
Ba2 Ta1 Ba2 117.20(6) -1_566 -1_676 n
Ba2 Ta1 O1 121.39(22) -1_566 2_555 n
Ba2 Ta1 O1 114.90(24) -1_566 4_665 n
Ba2 Ta1 O1 53.94(11) -1_566 6_565 n
Ba2 Ta1 O2 65.90(18) -1_566 -1_666 n
Ba2 Ta1 O2 142.18(18) -1_566 -3_566 n
Ba2 Ta1 O2 52.06(20) -1_566 -5_556 n
Ba2 Ta1 Ba2 117.18(6) -1_666 -1_676 n
Ba2 Ta1 O1 53.93(11) -1_666 2_555 n
Ba2 Ta1 O1 121.39(22) -1_666 4_665 n
Ba2 Ta1 O1 114.90(24) -1_666 6_565 n
Ba2 Ta1 O2 52.06(20) -1_666 -1_666 n
Ba2 Ta1 O2 65.90(18) -1_666 -3_566 n
Ba2 Ta1 O2 142.18(18) -1_666 -5_556 n
Ba2 Ta1 O1 114.89(24) -1_676 2_555 n
Ba2 Ta1 O1 53.94(11) -1_676 4_665 n
Ba2 Ta1 O1 121.40(22) -1_676 6_565 n
Ba2 Ta1 O2 142.18(18) -1_676 -1_666 n
Ba2 Ta1 O2 52.06(20) -1_676 -3_566 n
Ba2 Ta1 O2 65.91(18) -1_676 -5_556 n
O1 Ta1 O1 77.05(14) 2_555 4_665 n
O1 Ta1 O1 77.05(14) 2_555 6_565 n
O1 Ta1 O2 88.23(27) 2_555 -1_666 n
O1 Ta1 O2 91.72(26) 2_555 -3_566 n
O1 Ta1 O2 163.09(20) 2_555 -5_556 n
O1 Ta1 O1 77.05(14) 4_665 6_565 n
O1 Ta1 O2 163.09(20) 4_665 -1_666 n
O1 Ta1 O2 88.23(27) 4_665 -3_566 n
O1 Ta1 O2 91.72(26) 4_665 -5_556 n
O1 Ta1 O2 91.72(26) 6_565 -1_666 n
O1 Ta1 O2 163.09(20) 6_565 -3_566 n
O1 Ta1 O2 88.23(27) 6_565 -5_556 n
O2 Ta1 O2 100.64(17) -1_666 -3_566 n
O2 Ta1 O2 100.64(17) -1_666 -5_556 n
O2 Ta1 O2 100.64(17) -3_566 -5_556 n
Ba1 O1 Ba2 89.18(16) 1_655 1_545 n
Ba1 O1 Ba2 89.17(16) 1_655 -2_555 n
Ba1 O1 Ta1 96.75(24) 1_655 2_654 n
Ba1 O1 Ta1 96.75(24) 1_655 -1_666 n
Ba2 O1 Ba2 91.98(22) 1_545 -2_555 n
Ba2 O1 Ta1 173.9(4) 1_545 2_654 n
Ba2 O1 Ta1 89.71(11) 1_545 -1_666 n
Ba2 O1 Ta1 89.70(11) -2_556 2_654 n
Ba2 O1 Ta1 173.9(4) -2_556 -1_666 n
Ta1 O1 Ta1 88.03(19) 2_654 -1_666 n
Ba1 O2 Ba2 88.68(18) 1_665 1_555 n
Ba1 O2 Ba3 91.16(10) 1_665 1_665 n
Ba1 O2 Ta1 101.36(15) 1_665 -1_666 n
Ba2 O2 Ba3 95.87(15) 1_555 1_665 n
Ba2 O2 Ta1 97.35(23) 1_555 -1_666 n
Ba3 O2 Ta1 161.95(28) 1_665 -1_666 n

loop_
_geom_bond_atom_site_label_1
_geom_bond_atom_site_label_2
_geom_bond_distance
_geom_bond_site_symmetry_2
_geom_bond_publ_flag
Ba1 Ba2 4.1484(32) 1_445 n
Ba1 Ba2 4.1481(32) 1_545 n
Ba1 Ba2 4.1483(32) 1_555 n
Ba1 Ba2 4.1481(32) -2_455 n
Ba1 Ba2 4.1483(32) -2_555 n
Ba1 Ba2 4.1484(32) -2_565 n
Ba1 Ba3 4.03193(23) 1_555 n
Ba1 Ba3 4.03193(23) 2_555 n
Ba1 Ta1 3.8725(12) 2_544 n
Ba1 Ta1 3.8725(12) 2_554 n
Ba1 Ta1 3.8724(12) 2_654 n
Ba1 Ta1 3.8725(12) -1_556 n
Ba1 Ta1 3.8724(12) -1_566 n
Ba1 Ta1 3.8725(12) -1_666 n
Ba1 O1 2.979(8) 1_455 n
Ba1 O1 3.229(8) 1_555 n
Ba1 O1 2.979(8) 3_545 n
Ba1 O1 3.229(8) 3_555 n
Ba1 O1 3.229(8) 5_555 n
Ba1 O1 2.979(8) 5_665 n
Ba1 O2 3.050(4) 1_445 n
Ba1 O2 3.050(4) 3_655 n
Ba1 O2 3.050(4) 5_565 n
Ba1 O2 3.050(4) -2_565 n
Ba1 O2 3.050(4) -4_445 n
Ba1 O2 3.050(4) -6_655 n
Ba2 Ba1 4.1483(32) 1_555 n
Ba2 Ba1 4.1481(32) 1_565 n
Ba2 Ba1 4.1484(32) 1_665 n
Ba2 Ba2 4.215(13) -2_565 n
Ba2 Ba3 4.0582(30) 1_555 n
Ba2 Ba3 4.0580(30) 1_565 n
Ba2 Ba3 4.0583(30) 1_665 n
Ba2 Ta1 3.6252(12) -1_566 n
Ba2 Ta1 3.6256(12) -1_666 n
Ba2 Ta1 3.6253(12) -1_676 n
Ba2 O1 2.931(5) 1_565 n
Ba2 O1 2.930(5) 3_555 n
Ba2 O1 2.931(5) 5_665 n
Ba2 O2 3.331(6) 1_455 n
Ba2 O2 2.883(6) 1_555 n
Ba2 O2 3.331(6) 3_655 n
Ba2 O2 2.883(6) 3_665 n
Ba2 O2 2.883(6) 5_565 n
Ba2 O2 3.331(6) 5_675 n
Ba3 Ba1 4.03193(23) 1_555 n
Ba3 Ba1 4.03193(23) 2_554 n
Ba3 Ba2 4.0583(30) 1_445 n
Ba3 Ba2 4.0580(30) 1_545 n
Ba3 Ba2 4.0582(30) 1_555 n
Ba3 Ba2 4.0582(30) -1_555 n
Ba3 Ba2 4.0580(30) -1_565 n
Ba3 Ba2 4.0583(30) -1_665 n
Ba3 O2 2.576(4) 1_445 n
Ba3 O2 2.576(4) 3_655 n
Ba3 O2 2.576(4) 5_565 n
Ba3 O2 2.576(4) -1_665 n
Ba3 O2 2.576(4) -3_455 n
Ba3 O2 2.576(4) -5_545 n
Ta1 Ba1 3.8725(12) 2_555 n
Ta1 Ba1 3.8724(12) 2_565 n
Ta1 Ba1 3.8725(12) 2_665 n
Ta1 Ba2 3.6252(12) -1_566 n
Ta1 Ba2 3.6256(12) -1_666 n
Ta1 Ba2 3.6253(12) -1_676 n
Ta1 Ta1 2.987(6) -2_566 n
Ta1 O1 2.1493(35) 2_555 n
Ta1 O1 2.1493(35) 4_665 n
Ta1 O1 2.1493(35) 6_565 n
Ta1 O2 1.860(4) -1_666 n
Ta1 O2 1.860(4) -3_566 n
Ta1 O2 1.860(4) -5_556 n
O1 Ba1 3.229(8) 1_555 n
O1 Ba1 2.979(8) 1_655 n
O1 Ba2 2.931(5) 1_545 n
O1 Ba2 2.930(5) -2_555 n
O1 Ta1 2.1493(35) 2_654 n
O1 Ta1 2.1493(35) -1_666 n
O2 Ba1 3.050(4) 1_665 n
O2 Ba2 2.883(6) 1_555 n
O2 Ba2 3.331(6) 1_655 n
O2 Ba3 2.576(4) 1_665 n
O2 Ta1 1.860(4) -1_666 n

loop_
_pd_block_diffractogram_id
2009-08-28T00:09|G_BA4TA2O9_1270K_H_01|Chris_Ling|SPODI
